data_1542185
loop_
_publ_author_name
'Waskowska, A.'
'Allmann, R.'

_publ_section_title
;
 Ammonium lithium selenate, N H4 Li Se O4
;
_journal_name_full 'Crystal Structure Communications'
_journal_page_first 2029
_journal_page_last 2034
_journal_volume 11
_journal_year 1982
_chemical_formula_sum 'H4 Li N O4 Se'
_chemical_name_systematic '(N H4) Li (Se O4)'
_space_group_IT_number 33
_symmetry_space_group_name_Hall 'P 2c -2ab'
_symmetry_space_group_name_H-M 'P b n 21'
_cell_angle_alpha 90
_cell_angle_beta 90
_cell_angle_gamma 90
_cell_formula_units_Z 4
_cell_length_a 5.278
_cell_length_b 17.346
_cell_length_c 5.116
_cell_volume 468.381
_citation_journal_id_ASTM CSCMCS
_cod_data_source_file Waskowska_CSCMCS_1982_1392.cif
_cod_data_source_block H4Li1N1O4Se1
_cod_original_sg_symbol_Hall 'P 2c -2n (y,-x,z)'
_cod_original_formula_sum 'H4 Li1 N1 O4 Se1'
_cod_database_code 1542185

loop_
_symmetry_equiv_pos_as_xyz
x,y,z
-x,-y,z+1/2
x+1/2,-y+1/2,z+1/2
-x+1/2,y+1/2,z

loop_
_atom_site_label
_atom_site_type_symbol
_atom_site_fract_x
_atom_site_fract_y
_atom_site_fract_z
_atom_site_occupancy
_atom_site_U_iso_or_equiv
O1 O-2 0.2123 0.0903 0.6775 1 0.0
H4 H+1 0.235 0.283 0.325 1 0.0
O4 O-2 -0.1029 0.0938 0.3348 1 0.0
H3 H+1 0.031 0.347 0.291 1 0.0
N1 N-3 0.189 0.3349 0.3298 1 0.0
Se1 Se+6 0.196 0.0993 0.32 1 0.0
O3 O-2 0.3196 0.1806 0.2962 1 0.0
O2 O-2 0.3583 0.0213 0.2323 1 0.0
Li1 Li+1 0.6934 0.0018 0.3314 1 0.0
H2 H+1 0.258 0.359 0.499 1 0.0
H1 H+1 0.258 0.362 0.173 1 0.0
